data_7225667
loop_
_publ_author_name
'Sovago, Ioana'
'Thomas, Lynne H.'
'Adam, Martin S.'
'Capelli, Silvia C.'
'Wilson, Chick C.'
'Farrugia, Louis J.'

_publ_section_title
;
 High resolution X-ray and neutron diffraction studies on molecular
 complexes of chloranilic acid and lutidines
;
_journal_issue 30
_journal_name_full CrystEngComm
_journal_page_first 5697
_journal_paper_doi 10.1039/C6CE01065B
_journal_volume 18
_journal_year 2016
_chemical_compound_source commercial
_chemical_formula_moiety
;
C6 H Cl2 O4, C7 H10 N                                                        
;
_chemical_formula_sum 'C13 H11 Cl2 N O4'
_chemical_formula_weight 316.13
_chemical_name_systematic
;
 ?
;
_space_group_crystal_system triclinic
_space_group_IT_number 2
_space_group_name_Hall '-P 1'
_space_group_name_H-M_alt 'P -1'
_symmetry_space_group_name_Hall '-P 1'
_symmetry_space_group_name_H-M 'P -1'
_atom_sites_solution_hydrogens mixed
_atom_sites_solution_primary direct
_atom_sites_solution_secondary difmap
_audit_update_record
;
2016-05-04 deposited with the CCDC.
2016-06-13 downloaded from the CCDC.
;
_cell_angle_alpha 98.976(6)
_cell_angle_beta 93.377(5)
_cell_angle_gamma 91.025(6)
_cell_formula_units_Z 2
_cell_length_a 3.8653(4)
_cell_length_b 11.5522(12)
_cell_length_c 14.4711(14)
_cell_measurement_reflns_used 3793
_cell_measurement_temperature 100(2)
_cell_measurement_theta_max 30.399
_cell_measurement_theta_min 1.427
_cell_measurement_wavelength 0.71073
_cell_volume 636.91(11)
_computing_cell_refinement 'SAINT V7.68A integration software'
_computing_data_collection 'Bruker APEX2 software'
_computing_data_reduction 'SORTAV (Blessing, 1995)'
_computing_molecular_graphics 'Ortep-3 for Windows (Farrugia, 1997)'
_computing_publication_material 'WinGX publication routines (Farrugia, 1999)'
_computing_structure_refinement 'SHELXL-97 (Sheldrick, 2008)'
_diffrn_ambient_temperature 100(2)
_diffrn_detector 'APEX-II CCD'
_diffrn_measured_fraction_theta_full 1
_diffrn_measured_fraction_theta_max 0.981
_diffrn_measurement_device '\k-geometry diffractometer'
_diffrn_measurement_device_type 'Bruker APEX-II'
_diffrn_measurement_method '\f or \w oscillation scans'
_diffrn_orient_matrix_type 'x-axis to radiation source'
_diffrn_orient_matrix_UB_11 0.705993E-1
_diffrn_orient_matrix_UB_12 0.801366E-1
_diffrn_orient_matrix_UB_13 -0.111194E-1
_diffrn_orient_matrix_UB_21 -0.298253E-1
_diffrn_orient_matrix_UB_22 -0.266529E-1
_diffrn_orient_matrix_UB_23 -0.692069E-1
_diffrn_orient_matrix_UB_31 -0.24767
_diffrn_orient_matrix_UB_32 0.235318E-1
_diffrn_orient_matrix_UB_33 0.580792E-3
_diffrn_radiation_monochromator graphite
_diffrn_radiation_probe x-ray
_diffrn_radiation_type MoK\a
_diffrn_radiation_wavelength 0.71073
_diffrn_reflns_av_R_equivalents 0.0855
_diffrn_reflns_av_unetI/netI 0.0727
_diffrn_reflns_Laue_measured_fraction_full 1
_diffrn_reflns_Laue_measured_fraction_max 0.981
_diffrn_reflns_limit_h_max 5
_diffrn_reflns_limit_h_min -5
_diffrn_reflns_limit_k_max 16
_diffrn_reflns_limit_k_min -16
_diffrn_reflns_limit_l_max 20
_diffrn_reflns_limit_l_min 0
_diffrn_reflns_number 3793
_diffrn_reflns_point_group_measured_fraction_full 1
_diffrn_reflns_point_group_measured_fraction_max 0.981
_diffrn_reflns_theta_full 25.242
_diffrn_reflns_theta_max 30.4
_diffrn_reflns_theta_min 1.43
_exptl_absorpt_coefficient_mu 0.522
_exptl_absorpt_correction_T_max 0.746
_exptl_absorpt_correction_T_min 0.685
_exptl_absorpt_correction_type multi-scan
_exptl_absorpt_process_details 'SADABS, Bruker(2001)'
_exptl_crystal_colour red
_exptl_crystal_density_diffrn 1.648
_exptl_crystal_density_method 'not measured'
_exptl_crystal_description prism
_exptl_crystal_F_000 324
_exptl_crystal_size_max 0.34
_exptl_crystal_size_mid 0.21
_exptl_crystal_size_min 0.18
_refine_diff_density_max 0.438
_refine_diff_density_min -0.403
_refine_diff_density_rms 0.08
_refine_ls_extinction_method none
_refine_ls_goodness_of_fit_ref 1.019
_refine_ls_hydrogen_treatment mixed
_refine_ls_matrix_type full
_refine_ls_number_constraints 0
_refine_ls_number_parameters 206
_refine_ls_number_reflns 3793
_refine_ls_number_restraints 0
_refine_ls_restrained_S_all 1.019
_refine_ls_R_factor_all 0.0767
_refine_ls_R_factor_gt 0.0457
_refine_ls_shift/su_max 0
_refine_ls_shift/su_mean 0
_refine_ls_structure_factor_coef Fsqd
_refine_ls_weighting_details 'w=1/[\s^2^(Fo^2^)+(0.0362P)^2^+0.2792P] where P=(Fo^2^+2Fc^2^)/3'
_refine_ls_weighting_scheme calc
_refine_ls_wR_factor_gt 0.0909
_refine_ls_wR_factor_ref 0.098
_reflns_Friedel_coverage 0
_reflns_number_gt 2758
_reflns_number_total 3793
_reflns_threshold_expression 'I > 2\s(I)'
_cod_data_source_file c6ce01065b3.cif
_cod_data_source_block 1_(2,3)_shelx
_cod_depositor_comments 'Adding full bibliography for 7225667--7225698.cif.'
_cod_database_code 7225667

loop_
_symmetry_equiv_pos_as_xyz
'x, y, z'
'-x, -y, -z'

loop_
_atom_site_label
_atom_site_type_symbol
_atom_site_fract_x
_atom_site_fract_y
_atom_site_fract_z
_atom_site_U_iso_or_equiv
_atom_site_adp_type
_atom_site_occupancy
_atom_site_site_symmetry_order
_atom_site_calc_flag
_atom_site_refinement_flags_posn
_atom_site_refinement_flags_adp
Cl1 Cl -0.51252(11) -0.37127(4) -0.05479(3) 0.01592(12) Uani 1 1 d . .
Cl2 Cl 0.03794(11) -0.07484(4) -0.35272(3) 0.01615(12) Uani 1 1 d . .
O2 O -0.6191(3) -0.42372(12) -0.26433(9) 0.0175(3) Uani 1 1 d . .
O3 O -0.3439(3) -0.30415(11) -0.38787(8) 0.0180(3) Uani 1 1 d . .
O5 O 0.1056(3) -0.01246(12) -0.14590(10) 0.0173(3) Uani 1 1 d . .
O6 O -0.1412(3) -0.13390(12) -0.02125(8) 0.0184(3) Uani 1 1 d . .
N125 N -1.0355(4) -0.60336(14) -0.24448(10) 0.0137(3) Uani 1 1 d . .
C121 C -1.2260(5) -0.75376(17) -0.16554(13) 0.0162(4) Uani 1 1 d . .
C122 C -1.3636(4) -0.81355(16) -0.25111(12) 0.0150(4) Uani 1 1 d . .
H122 H -1.4756 -0.8859 -0.2533 0.018 Uiso 1 1 calc R U
C123 C -1.3365(4) -0.76666(16) -0.33400(12) 0.0131(4) Uani 1 1 d . .
C124 C -1.1684(4) -0.65772(16) -0.32924(12) 0.0126(4) Uani 1 1 d . .
C126 C -1.0592(5) -0.64753(17) -0.16429(12) 0.0159(4) Uani 1 1 d . .
H126 H -0.9628 -0.6062 -0.1081 0.019 Uiso 1 1 calc R U
C23 C -1.4783(5) -0.83309(17) -0.42672(12) 0.0170(4) Uani 1 1 d . .
H23A H -1.6066 -0.7811 -0.4607 0.025 Uiso 1 1 calc R U
H23B H -1.6285 -0.8962 -0.4161 0.025 Uiso 1 1 calc R U
H23C H -1.2902 -0.8643 -0.4625 0.025 Uiso 1 1 calc R U
C24 C -1.1286(5) -0.59583(18) -0.41119(13) 0.0167(4) Uani 1 1 d . .
C111 C -0.3707(4) -0.28916(16) -0.13697(12) 0.0127(3) Uani 1 1 d . .
C112 C -0.4455(4) -0.33303(16) -0.23193(12) 0.0124(3) Uani 1 1 d . .
C113 C -0.3004(4) -0.26408(15) -0.30507(11) 0.0122(3) Uani 1 1 d . .
C114 C -0.1152(4) -0.15306(16) -0.27060(12) 0.0130(3) Uani 1 1 d . .
C115 C -0.0655(4) -0.11278(16) -0.17773(12) 0.0133(4) Uani 1 1 d . .
C116 C -0.1971(4) -0.18048(16) -0.10457(12) 0.0129(3) Uani 1 1 d . .
H121 H -1.237(5) -0.7886(19) -0.1126(15) 0.017(5) Uiso 1 1 d . .
H125 H -0.924(6) -0.538(2) -0.2426(16) 0.025(6) Uiso 1 1 d . .
H24A H -0.976(7) -0.528(2) -0.3953(18) 0.039(7) Uiso 1 1 d . .
H24B H -1.063(6) -0.644(2) -0.4624(18) 0.032(6) Uiso 1 1 d . .
H24C H -1.333(7) -0.569(2) -0.4318(19) 0.046(8) Uiso 1 1 d . .
H5 H 0.097(7) 0.000(2) -0.0904(19) 0.038(7) Uiso 1 1 d . .

loop_
_atom_site_aniso_label
_atom_site_aniso_U_11
_atom_site_aniso_U_22
_atom_site_aniso_U_33
_atom_site_aniso_U_23
_atom_site_aniso_U_13
_atom_site_aniso_U_12
Cl1 0.0190(2) 0.0167(2) 0.0127(2) 0.00393(16) 0.00180(16) -0.00149(17)
Cl2 0.0199(2) 0.0157(2) 0.0133(2) 0.00373(17) 0.00240(16) -0.00209(17)
O2 0.0196(6) 0.0164(7) 0.0154(6) -0.0001(5) -0.0004(5) -0.0040(5)
O3 0.0238(7) 0.0171(7) 0.0122(6) 0.0009(5) -0.0014(5) -0.0013(5)
O5 0.0252(7) 0.0134(7) 0.0119(7) -0.0010(5) 0.0000(5) -0.0042(5)
O6 0.0255(7) 0.0170(7) 0.0115(6) -0.0008(5) -0.0011(5) -0.0017(5)
N125 0.0128(7) 0.0125(8) 0.0152(7) 0.0010(6) 0.0004(6) 0.0008(6)
C121 0.0194(9) 0.0180(10) 0.0118(9) 0.0039(7) 0.0019(7) 0.0042(7)
C122 0.0141(8) 0.0140(9) 0.0173(9) 0.0029(7) 0.0032(7) 0.0002(7)
C123 0.0103(8) 0.0155(9) 0.0134(8) 0.0018(7) 0.0011(6) 0.0033(7)
C124 0.0103(8) 0.0162(9) 0.0109(8) 0.0004(7) 0.0017(6) 0.0034(7)
C126 0.0169(8) 0.0183(10) 0.0117(8) 0.0002(7) -0.0008(7) 0.0050(7)
C23 0.0179(9) 0.0173(10) 0.0149(9) 0.0013(7) -0.0012(7) -0.0020(7)
C24 0.0176(9) 0.0183(10) 0.0143(9) 0.0031(8) 0.0002(7) -0.0011(8)
C111 0.0144(8) 0.0122(9) 0.0117(8) 0.0029(7) 0.0015(6) 0.0002(7)
C112 0.0105(8) 0.0124(9) 0.0141(8) 0.0019(7) -0.0003(6) 0.0006(6)
C113 0.0116(8) 0.0135(9) 0.0115(8) 0.0025(7) -0.0005(6) 0.0034(7)
C114 0.0139(8) 0.0133(9) 0.0124(8) 0.0034(7) 0.0014(6) 0.0021(7)
C115 0.0113(8) 0.0125(9) 0.0157(9) 0.0018(7) -0.0006(6) 0.0016(7)
C116 0.0134(8) 0.0136(9) 0.0113(8) 0.0011(7) -0.0013(6) 0.0025(7)

loop_
_atom_type_symbol
_atom_type_description
_atom_type_scat_dispersion_real
_atom_type_scat_dispersion_imag
_atom_type_scat_source
Cl Cl 0.1484 0.1585 'International Tables Vol C Tables 4.2.6.8 and 6.1.1.4'
O O 0.0106 0.006 'International Tables Vol C Tables 4.2.6.8 and 6.1.1.4'
N N 0.0061 0.0033 'International Tables Vol C Tables 4.2.6.8 and 6.1.1.4'
C C 0.0033 0.0016 'International Tables Vol C Tables 4.2.6.8 and 6.1.1.4'
H H 0 0 'International Tables Vol C Tables 4.2.6.8 and 6.1.1.4'

loop_
_geom_angle_atom_site_label_1
_geom_angle_atom_site_label_2
_geom_angle_atom_site_label_3
_geom_angle
C115 O5 H5 108.2(19)
C126 N125 C124 123.89(17)
C126 N125 H125 118.5(15)
C124 N125 H125 117.5(15)
C126 C121 C122 118.33(17)
C126 C121 H121 122.3(13)
C122 C121 H121 119.2(14)
C121 C122 C123 121.16(17)
C121 C122 H122 119.4
C123 C122 H122 119.4
C124 C123 C122 118.55(16)
C124 C123 C23 120.53(16)
C122 C123 C23 120.91(17)
N125 C124 C123 118.16(16)
N125 C124 C24 117.43(16)
C123 C124 C24 124.40(16)
N125 C126 C121 119.91(17)
N125 C126 H126 120
C121 C126 H126 120
C123 C23 H23A 109.5
C123 C23 H23B 109.5
H23A C23 H23B 109.5
C123 C23 H23C 109.5
H23A C23 H23C 109.5
H23B C23 H23C 109.5
C124 C24 H24A 111.5(16)
C124 C24 H24B 112.5(16)
H24A C24 H24B 112(2)
C124 C24 H24C 111.7(18)
H24A C24 H24C 106(2)
H24B C24 H24C 103(2)
C112 C111 C116 123.57(16)
C112 C111 Cl1 117.88(13)
C116 C111 Cl1 118.52(13)
O2 C112 C111 126.35(17)
O2 C112 C113 115.73(15)
C111 C112 C113 117.92(15)
O3 C113 C114 123.14(16)
O3 C113 C112 119.11(16)
C114 C113 C112 117.74(14)
C115 C114 C113 121.33(16)
C115 C114 Cl2 121.13(14)
C113 C114 Cl2 117.54(13)
O5 C115 C114 121.63(16)
O5 C115 C116 116.50(15)
C114 C115 C116 121.87(16)
O6 C116 C111 126.43(17)
O6 C116 C115 116.21(16)
C111 C116 C115 117.36(15)

loop_
_geom_bond_atom_site_label_1
_geom_bond_atom_site_label_2
_geom_bond_distance
Cl1 C111 1.7392(18)
Cl2 C114 1.7258(18)
O2 C112 1.246(2)
O3 C113 1.216(2)
O5 C115 1.328(2)
O5 H5 0.80(3)
O6 C116 1.246(2)
N125 C126 1.346(2)
N125 C124 1.355(2)
N125 H125 0.86(2)
C121 C126 1.373(3)
C121 C122 1.391(3)
C121 H121 0.92(2)
C122 C123 1.399(2)
C122 H122 0.93
C123 C124 1.396(3)
C123 C23 1.506(2)
C124 C24 1.491(3)
C126 H126 0.93
C23 H23A 0.96
C23 H23B 0.96
C23 H23C 0.96
C24 H24A 0.96(3)
C24 H24B 0.91(2)
C24 H24C 0.90(3)
C111 C112 1.400(2)
C111 C116 1.413(2)
C112 C113 1.545(2)
C113 C114 1.460(3)
C114 C115 1.353(2)
C115 C116 1.516(2)

loop_
_geom_torsion_atom_site_label_1
_geom_torsion_atom_site_label_2
_geom_torsion_atom_site_label_3
_geom_torsion_atom_site_label_4
_geom_torsion
C126 C121 C122 C123 -0.6(3)
C121 C122 C123 C124 -0.2(3)
C121 C122 C123 C23 178.51(16)
C126 N125 C124 C123 -0.8(2)
C126 N125 C124 C24 178.42(17)
C122 C123 C124 N125 0.9(2)
C23 C123 C124 N125 -177.85(15)
C122 C123 C124 C24 -178.30(16)
C23 C123 C124 C24 3.0(3)
C124 N125 C126 C121 0.0(3)
C122 C121 C126 N125 0.7(3)
C116 C111 C112 O2 -174.39(17)
Cl1 C111 C112 O2 3.4(3)
C116 C111 C112 C113 5.8(3)
Cl1 C111 C112 C113 -176.32(12)
O2 C112 C113 O3 -4.2(2)
C111 C112 C113 O3 175.56(16)
O2 C112 C113 C114 175.94(15)
C111 C112 C113 C114 -4.3(2)
O3 C113 C114 C115 -178.47(16)
C112 C113 C114 C115 1.4(2)
O3 C113 C114 Cl2 1.6(2)
C112 C113 C114 Cl2 -178.60(11)
C113 C114 C115 O5 179.33(15)
Cl2 C114 C115 O5 -0.7(2)
C113 C114 C115 C116 0.2(3)
Cl2 C114 C115 C116 -179.80(12)
C112 C111 C116 O6 175.59(17)
Cl1 C111 C116 O6 -2.2(3)
C112 C111 C116 C115 -4.2(3)
Cl1 C111 C116 C115 177.93(12)
O5 C115 C116 O6 2.0(2)
C114 C115 C116 O6 -178.86(16)
O5 C115 C116 C111 -178.13(15)
C114 C115 C116 C111 1.0(2)
